data_7713293
loop_
_publ_author_name
'Vashisth, Kanika'
'Dutta, Sanjay'
'Akram, Manjur O.'
'Martin, Caleb D.'

_publ_section_title
;
 Examining the reactivity of tris(<i>ortho</i>-carboranyl)borane with
 Lewis bases and application in frustrated Lewis pair Si-H bond cleavage.
;
_journal_name_full 'Dalton transactions (Cambridge, England : 2003)'
_journal_paper_doi 10.1039/d3dt01557b
_journal_year 2023
_chemical_formula_moiety 'C6 H34 B31, C9 H24 P Si'
_chemical_formula_sum 'C15 H58 B31 P Si'
_chemical_formula_weight 632.78
_chemical_name_systematic Triscarborane_trimehtylphosphine_triethylsilane
_chemical_properties_physical Air-sensitive,Moisture-sensitive
_space_group_crystal_system trigonal
_space_group_IT_number 165
_space_group_name_Hall '-P 3 2"c'
_space_group_name_H-M_alt 'P -3 c 1'
_atom_sites_solution_hydrogens mixed
_atom_sites_solution_primary iterative
_audit_creation_date 2023-02-02
_audit_creation_method
;
Olex2 1.5
(compiled 2022.04.07 svn.rca3783a0 for OlexSys, GUI svn.r6498)
;
_audit_update_record
;
2023-04-28 deposited with the CCDC.	2023-06-21 downloaded from the CCDC.
;
_cell_angle_alpha 90
_cell_angle_beta 90
_cell_angle_gamma 120
_cell_formula_units_Z 4
_cell_length_a 13.0069(3)
_cell_length_b 13.0069(3)
_cell_length_c 25.8322(8)
_cell_measurement_reflns_used 9793
_cell_measurement_temperature 150(2)
_cell_measurement_theta_max 27.08
_cell_measurement_theta_min 2.40
_cell_volume 3784.77(17)
_computing_cell_refinement 'SAINT V8.40B (?, 2016)'
_computing_data_reduction 'SAINT V8.40B (?, 2016)'
_computing_molecular_graphics 'Olex2 1.5 (Dolomanov et al., 2009)'
_computing_publication_material 'Olex2 1.5 (Dolomanov et al., 2009)'
_computing_structure_refinement 'XL  (Sheldrick, 2008)'
_computing_structure_solution 'olex2.solve 1.5 (Bourhis et al., 2015)'
_diffrn_ambient_temperature 150.00
_diffrn_measured_fraction_theta_full 0.997
_diffrn_measured_fraction_theta_max 0.998
_diffrn_measurement_device_type 'Bruker APEX-II CCD'
_diffrn_measurement_method '\f and \w scans'
_diffrn_radiation_type MoK\a
_diffrn_radiation_wavelength 0.71073
_diffrn_reflns_av_R_equivalents 0.0498
_diffrn_reflns_av_unetI/netI 0.0136
_diffrn_reflns_Laue_measured_fraction_full 0.997
_diffrn_reflns_Laue_measured_fraction_max 0.998
_diffrn_reflns_limit_h_max 15
_diffrn_reflns_limit_h_min -15
_diffrn_reflns_limit_k_max 15
_diffrn_reflns_limit_k_min -15
_diffrn_reflns_limit_l_max 31
_diffrn_reflns_limit_l_min -31
_diffrn_reflns_number 60697
_diffrn_reflns_point_group_measured_fraction_full 0.997
_diffrn_reflns_point_group_measured_fraction_max 0.998
_diffrn_reflns_theta_full 25.242
_diffrn_reflns_theta_max 25.675
_diffrn_reflns_theta_min 2.399
_diffrn_source_current 1.0
_diffrn_source_power 0.05
_diffrn_source_voltage 50.0
_diffrn_standards_number 0
_exptl_absorpt_coefficient_mu 0.120
_exptl_absorpt_correction_T_max 0.8620
_exptl_absorpt_correction_T_min 0.8096
_exptl_absorpt_correction_type multi-scan
_exptl_absorpt_process_details
;
SADABS-2016/2 (Bruker,2016/2) was used for absorption correction.
wR2(int) was 0.0808 before and 0.0643 after correction.
The Ratio of minimum to maximum transmission is 0.9392.
The \l/2 correction factor is Not present.
;
_exptl_crystal_colour 'clear light colourless'
_exptl_crystal_colour_lustre clear
_exptl_crystal_colour_modifier light
_exptl_crystal_colour_primary colourless
_exptl_crystal_density_diffrn 1.111
_exptl_crystal_description block
_exptl_crystal_F_000 1328
_exptl_crystal_preparation 'Vapour diffusion of Dichloromethane on Hexane'
_exptl_crystal_recrystallization_method 'Vapour deposition'
_exptl_crystal_size_max 0.154
_exptl_crystal_size_mid 0.14
_exptl_crystal_size_min 0.133
_refine_diff_density_max 0.939
_refine_diff_density_min -0.378
_refine_diff_density_rms 0.064
_refine_ls_extinction_method none
_refine_ls_goodness_of_fit_ref 1.154
_refine_ls_hydrogen_treatment mixed
_refine_ls_matrix_type full
_refine_ls_number_parameters 153
_refine_ls_number_reflns 2404
_refine_ls_number_restraints 0
_refine_ls_restrained_S_all 1.154
_refine_ls_R_factor_all 0.0752
_refine_ls_R_factor_gt 0.0550
_refine_ls_shift/su_max 0.001
_refine_ls_shift/su_mean 0.000
_refine_ls_structure_factor_coef Fsqd
_refine_ls_weighting_details 'w=1/[\s^2^(Fo^2^)+(0.0716P)^2^+4.8722P] where P=(Fo^2^+2Fc^2^)/3'
_refine_ls_weighting_scheme calc
_refine_ls_wR_factor_gt 0.1373
_refine_ls_wR_factor_ref 0.1666
_reflns_Friedel_coverage 0.000
_reflns_number_gt 1925
_reflns_number_total 2404
_reflns_threshold_expression 'I > 2\s(I)'
_cod_data_source_file d3dt01557b2.cif
_cod_data_source_block Me3PSiEt3_HBoCb3
_cod_original_cell_volume 3784.8(2)
_cod_database_code 7713293
_shelx_shelxl_version_number 2018/3
_shelx_space_group_comment
;
The symmetry employed for this shelxl refinement is uniquely defined
by the following loop, which should always be used as a source of
symmetry information in preference to the above space-group names.
They are only intended as comments.
;
_shelx_estimated_absorpt_t_max 0.984
_shelx_estimated_absorpt_t_min 0.982
_olex2_refinement_description
;
1. Fixed Uiso
 At 1.2 times of:
  All B(H) groups, All C(H,H) groups
 At 1.5 times of:
  All C(H,H,H) groups
2.a Secondary CH2 refined with riding coordinates:
 C4(H4A,H4B)
2.b Idealised Me refined as rotating group:
 C3(H3A,H3B,H3C), C5(H5A,H5B,H5C)
2.c Boron cage BH refined with riding coordinates:
 B5(H5), B2(H2A), B4(H4), B3(H3), B10(H10), B11(H11), B9(H9), B6(H6), B8(H8),
 B7(H7)
;
_olex2_exptl_crystal_mounting_method 'MiTeGen MicroMount'
_olex2_submission_special_instructions 'No special instructions were received'

loop_
_space_group_symop_operation_xyz
'x, y, z'
'-y, x-y, z'
'-x+y, -x, z'
'y, x, -z+1/2'
'x-y, -y, -z+1/2'
'-x, -x+y, -z+1/2'
'-x, -y, -z'
'y, -x+y, -z'
'x-y, x, -z'
'-y, -x, z-1/2'
'-x+y, y, z-1/2'
'x, x-y, z-1/2'

loop_
_atom_site_label
_atom_site_type_symbol
_atom_site_fract_x
_atom_site_fract_y
_atom_site_fract_z
_atom_site_U_iso_or_equiv
_atom_site_adp_type
_atom_site_occupancy
_atom_site_site_symmetry_order
_atom_site_calc_flag
_atom_site_refinement_flags_posn
_atom_site_refinement_flags_adp
_atom_site_refinement_flags_occupancy
_atom_site_disorder_assembly
_atom_site_disorder_group
P1 P 0.666667 0.333333 0.54906(4) 0.0224(3) Uani 1 3 d S T P . .
Si1 Si 0.666667 0.333333 0.63788(4) 0.0201(3) Uani 1 3 d S T P . .
C1 C 0.94892(19) 0.85473(19) 0.37262(8) 0.0208(5) Uani 1 1 d . . . . .
C2 C 0.80292(18) 0.76231(18) 0.37544(8) 0.0211(5) Uani 1 1 d . . . . .
C4 C 0.5186(2) 0.3133(2) 0.65607(9) 0.0273(5) Uani 1 1 d . . . . .
H4A H 0.499297 0.360803 0.632187 0.033 Uiso 1 1 calc R U . . .
H4B H 0.457610 0.228836 0.651340 0.033 Uiso 1 1 calc R U . . .
C3 C 0.6289(2) 0.4383(2) 0.52304(9) 0.0334(6) Uani 1 1 d . . . . .
H3A H 0.688224 0.518562 0.534007 0.050 Uiso 1 1 calc R U . . .
H3B H 0.550507 0.419677 0.535763 0.050 Uiso 1 1 calc R U . . .
H3C H 0.627475 0.433808 0.485155 0.050 Uiso 1 1 calc R U . . .
C5 C 0.5119(2) 0.3497(3) 0.71178(9) 0.0410(7) Uani 1 1 d . . . . .
H5A H 0.539406 0.309858 0.735573 0.061 Uiso 1 1 calc R U . . .
H5B H 0.429605 0.326711 0.720073 0.061 Uiso 1 1 calc R U . . .
H5C H 0.562346 0.435925 0.715362 0.061 Uiso 1 1 calc R U . . .
B5 B 1.0127(2) 0.7903(2) 0.41057(9) 0.0223(5) Uani 1 1 d . . . . .
H5 H 1.098967 0.843245 0.431581 0.027 Uiso 1 1 calc R U . . .
B2 B 1.0075(2) 0.7766(2) 0.34223(9) 0.0235(5) Uani 1 1 d . . . . .
H2A H 1.089781 0.821926 0.317999 0.028 Uiso 1 1 calc R U . . .
B4 B 0.8833(2) 0.7886(2) 0.43098(9) 0.0248(5) Uani 1 1 d . . . . .
H4 H 0.882039 0.841673 0.464888 0.030 Uiso 1 1 calc R U . . .
B3 B 0.8723(2) 0.7602(2) 0.32016(9) 0.0242(5) Uani 1 1 d . . . . .
H3 H 0.863474 0.794243 0.281552 0.029 Uiso 1 1 calc R U . . .
B10 B 0.8959(2) 0.6600(2) 0.43783(10) 0.0282(6) Uani 1 1 d . . . . .
H10 H 0.903623 0.626774 0.476819 0.034 Uiso 1 1 calc R U . . .
B1 B 1.000000 1.000000 0.35640(16) 0.0240(9) Uani 1 3 d S T P . .
B11 B 0.8170(2) 0.5606(2) 0.38617(11) 0.0307(6) Uani 1 1 d . . . . .
H11 H 0.772844 0.461987 0.391170 0.037 Uiso 1 1 calc R U . . .
B9 B 0.7605(2) 0.6458(2) 0.41570(10) 0.0275(6) Uani 1 1 d . . . . .
H9 H 0.677846 0.604531 0.439776 0.033 Uiso 1 1 calc R U . . .
B6 B 0.7546(2) 0.6279(2) 0.34696(10) 0.0271(6) Uani 1 1 d . . . . .
H6 H 0.668395 0.574614 0.325962 0.033 Uiso 1 1 calc R U . . .
B8 B 0.9733(2) 0.6517(2) 0.38228(10) 0.0268(6) Uani 1 1 d . . . . .
H8 H 1.032933 0.612699 0.384274 0.032 Uiso 1 1 calc R U . . .
B7 B 0.8867(2) 0.6328(2) 0.32669(11) 0.0305(6) Uani 1 1 d . . . . .
H7 H 0.888945 0.581737 0.292213 0.037 Uiso 1 1 calc R U . . .
H1 H 1.000000 1.000000 0.3124(16) 0.023(11) Uiso 1 3 d S . P . .
H2 H 0.756(2) 0.799(2) 0.3731(9) 0.020(6) Uiso 1 1 d . . . . .

loop_
_atom_site_aniso_label
_atom_site_aniso_U_11
_atom_site_aniso_U_22
_atom_site_aniso_U_33
_atom_site_aniso_U_23
_atom_site_aniso_U_13
_atom_site_aniso_U_12
P1 0.0233(4) 0.0233(4) 0.0206(5) 0.000 0.000 0.01163(18)
Si1 0.0200(4) 0.0200(4) 0.0201(5) 0.000 0.000 0.01002(18)
C1 0.0210(10) 0.0195(10) 0.0218(10) -0.0006(8) -0.0011(8) 0.0099(9)
C2 0.0190(10) 0.0194(10) 0.0235(10) 0.0006(8) -0.0015(8) 0.0086(9)
C4 0.0252(11) 0.0286(12) 0.0292(11) 0.0004(9) 0.0017(9) 0.0143(10)
C3 0.0414(14) 0.0344(13) 0.0303(12) 0.0039(10) 0.0014(10) 0.0234(12)
C5 0.0416(15) 0.0657(19) 0.0297(12) 0.0038(12) 0.0072(11) 0.0373(15)
B5 0.0229(12) 0.0224(12) 0.0227(11) 0.0001(9) -0.0035(9) 0.0120(10)
B2 0.0256(13) 0.0271(13) 0.0217(11) -0.0019(9) -0.0013(9) 0.0161(11)
B4 0.0262(13) 0.0279(13) 0.0200(11) 0.0011(10) -0.0006(9) 0.0133(11)
B3 0.0259(13) 0.0270(13) 0.0194(11) -0.0003(9) -0.0016(9) 0.0129(11)
B10 0.0252(13) 0.0271(13) 0.0315(13) 0.0092(10) 0.0011(10) 0.0126(11)
B1 0.0247(14) 0.0247(14) 0.023(2) 0.000 0.000 0.0123(7)
B11 0.0268(13) 0.0187(12) 0.0462(15) 0.0014(11) -0.0038(11) 0.0111(11)
B9 0.0236(13) 0.0235(12) 0.0333(13) 0.0077(10) 0.0017(10) 0.0101(11)
B6 0.0238(13) 0.0208(12) 0.0365(14) -0.0057(10) -0.0057(10) 0.0109(10)
B8 0.0238(13) 0.0189(12) 0.0387(14) 0.0007(10) -0.0021(10) 0.0115(10)
B7 0.0293(14) 0.0286(14) 0.0346(14) -0.0112(11) -0.0078(11) 0.0152(11)

loop_
_atom_type_symbol
_atom_type_description
_atom_type_scat_dispersion_real
_atom_type_scat_dispersion_imag
_atom_type_scat_source
C C 0.0033 0.0016 'International Tables Vol C Tables 4.2.6.8 and 6.1.1.4'
H H 0.0000 0.0000 'International Tables Vol C Tables 4.2.6.8 and 6.1.1.4'
B B 0.0013 0.0007 'International Tables Vol C Tables 4.2.6.8 and 6.1.1.4'
P P 0.1023 0.0942 'International Tables Vol C Tables 4.2.6.8 and 6.1.1.4'
Si Si 0.0817 0.0704 'International Tables Vol C Tables 4.2.6.8 and 6.1.1.4'

loop_
_geom_angle_atom_site_label_1
_geom_angle_atom_site_label_2
_geom_angle_atom_site_label_3
_geom_angle
_geom_angle_site_symmetry_1
_geom_angle_site_symmetry_3
_geom_angle_publ_flag
C3 P1 Si1 111.98(8) 3_665 . ?
C3 P1 Si1 111.98(8) 2_655 . ?
C3 P1 Si1 111.98(8) . . ?
C3 P1 C3 106.86(9) 3_665 2_655 ?
C3 P1 C3 106.85(9) 3_665 . ?
C3 P1 C3 106.85(9) 2_655 . ?
C4 Si1 P1 104.55(7) 2_655 . ?
C4 Si1 P1 104.55(7) . . ?
C4 Si1 P1 104.55(7) 3_665 . ?
C4 Si1 C4 113.91(6) 3_665 . ?
C4 Si1 C4 113.91(6) 2_655 . ?
C4 Si1 C4 113.91(6) 2_655 3_665 ?
C2 C1 B5 105.85(16) . . ?
C2 C1 B2 105.87(16) . . ?
C2 C1 B4 60.20(13) . . ?
C2 C1 B3 59.19(13) . . ?
C2 C1 B1 118.71(14) . . ?
B5 C1 B3 109.58(16) . . ?
B2 C1 B5 61.25(13) . . ?
B2 C1 B4 110.80(17) . . ?
B2 C1 B3 60.30(13) . . ?
B4 C1 B5 60.55(13) . . ?
B4 C1 B3 110.82(16) . . ?
B1 C1 B5 130.69(17) . . ?
B1 C1 B2 119.63(17) . . ?
B1 C1 B4 125.7(2) . . ?
B1 C1 B3 110.67(19) . . ?
C1 C2 B4 61.89(13) . . ?
C1 C2 B3 63.34(13) . . ?
C1 C2 B9 114.70(17) . . ?
C1 C2 B6 115.15(17) . . ?
C1 C2 H2 115.3(14) . . ?
B4 C2 H2 116.0(14) . . ?
B3 C2 B4 115.71(17) . . ?
B3 C2 B6 62.98(14) . . ?
B3 C2 H2 116.0(14) . . ?
B9 C2 B4 63.53(14) . . ?
B9 C2 B3 116.22(18) . . ?
B9 C2 B6 63.67(15) . . ?
B9 C2 H2 119.1(14) . . ?
B6 C2 B4 116.39(17) . . ?
B6 C2 H2 119.2(14) . . ?
Si1 C4 H4A 108.7 . . ?
Si1 C4 H4B 108.7 . . ?
H4A C4 H4B 107.6 . . ?
C5 C4 Si1 114.03(17) . . ?
C5 C4 H4A 108.7 . . ?
C5 C4 H4B 108.7 . . ?
P1 C3 H3A 109.5 . . ?
P1 C3 H3B 109.5 . . ?
P1 C3 H3C 109.5 . . ?
H3A C3 H3B 109.5 . . ?
H3A C3 H3C 109.5 . . ?
H3B C3 H3C 109.5 . . ?
C4 C5 H5A 109.5 . . ?
C4 C5 H5B 109.5 . . ?
C4 C5 H5C 109.5 . . ?
H5A C5 H5B 109.5 . . ?
H5A C5 H5C 109.5 . . ?
H5B C5 H5C 109.5 . . ?
C1 B5 H5 123.1 . . ?
C1 B5 B2 59.00(12) . . ?
C1 B5 B4 59.38(13) . . ?
C1 B5 B10 107.33(17) . . ?
C1 B5 B8 107.00(16) . . ?
B2 B5 H5 121.4 . . ?
B4 B5 H5 121.4 . . ?
B4 B5 B2 108.01(16) . . ?
B4 B5 B10 60.47(15) . . ?
B4 B5 B8 108.95(18) . . ?
B10 B5 H5 121.0 . . ?
B10 B5 B2 109.29(17) . . ?
B10 B5 B8 60.86(15) . . ?
B8 B5 H5 121.3 . . ?
B8 B5 B2 60.58(14) . . ?
C1 B2 B5 59.76(13) . . ?
C1 B2 H2A 122.0 . . ?
C1 B2 B3 60.77(13) . . ?
C1 B2 B8 106.79(17) . . ?
C1 B2 B7 107.57(17) . . ?
B5 B2 H2A 121.7 . . ?
B5 B2 B8 59.56(14) . . ?
B5 B2 B7 107.37(18) . . ?
B3 B2 B5 108.76(17) . . ?
B3 B2 H2A 121.2 . . ?
B3 B2 B8 107.40(18) . . ?
B3 B2 B7 59.82(14) . . ?
B8 B2 H2A 122.7 . . ?
B8 B2 B7 59.24(15) . . ?
B7 B2 H2A 122.3 . . ?
C1 B4 B5 60.07(13) . . ?
C1 B4 H4 122.0 . . ?
C1 B4 B10 107.46(18) . . ?
C1 B4 B9 106.62(17) . . ?
C2 B4 C1 57.91(12) . . ?
C2 B4 B5 103.75(16) . . ?
C2 B4 H4 125.8 . . ?
C2 B4 B10 103.38(18) . . ?
C2 B4 B9 57.73(13) . . ?
B5 B4 H4 122.5 . . ?
B5 B4 B10 59.94(14) . . ?
B5 B4 B9 107.41(18) . . ?
B10 B4 H4 122.7 . . ?
B10 B4 B9 59.73(15) . . ?
B9 B4 H4 122.2 . . ?
C1 B3 H3 122.8 . . ?
C1 B3 B6 106.79(16) . . ?
C1 B3 B7 106.98(17) . . ?
C2 B3 C1 57.48(12) . . ?
C2 B3 B2 103.46(16) . . ?
C2 B3 H3 125.7 . . ?
C2 B3 B6 58.64(13) . . ?
C2 B3 B7 103.98(18) . . ?
B2 B3 C1 58.93(13) . . ?
B2 B3 H3 122.3 . . ?
B2 B3 B6 108.46(18) . . ?
B2 B3 B7 60.89(14) . . ?
B6 B3 H3 121.4 . . ?
B7 B3 H3 122.4 . . ?
B7 B3 B6 59.86(15) . . ?
B5 B10 B4 59.58(14) . . ?
B5 B10 H10 122.0 . . ?
B5 B10 B11 107.78(18) . . ?
B5 B10 B9 107.81(17) . . ?
B5 B10 B8 59.73(14) . . ?
B4 B10 H10 121.5 . . ?
B4 B10 B11 108.59(18) . . ?
B4 B10 B9 60.58(14) . . ?
B4 B10 B8 107.35(17) . . ?
B11 B10 H10 121.6 . . ?
B11 B10 B8 59.50(15) . . ?
B9 B10 H10 121.7 . . ?
B9 B10 B11 60.07(15) . . ?
B9 B10 B8 107.18(18) . . ?
B8 B10 H10 122.5 . . ?
C1 B1 C1 114.22(12) . 3_675 ?
C1 B1 C1 114.22(12) 2_765 3_675 ?
C1 B1 C1 114.21(12) . 2_765 ?
C1 B1 H1 104.17(15) 2_765 . ?
C1 B1 H1 104.17(15) . . ?
C1 B1 H1 104.17(15) 3_675 . ?
B10 B11 H11 121.6 . . ?
B10 B11 B7 107.73(18) . . ?
B9 B11 B10 59.63(15) . . ?
B9 B11 H11 121.9 . . ?
B9 B11 B7 107.41(18) . . ?
B6 B11 B10 107.95(18) . . ?
B6 B11 H11 122.0 . . ?
B6 B11 B9 60.33(14) . . ?
B6 B11 B7 59.32(15) . . ?
B8 B11 B10 60.36(15) . . ?
B8 B11 H11 122.2 . . ?
B8 B11 B9 107.51(18) . . ?
B8 B11 B6 106.99(18) . . ?
B8 B11 B7 59.35(15) . . ?
B7 B11 H11 122.3 . . ?
C2 B9 B4 58.74(13) . . ?
C2 B9 B10 104.12(17) . . ?
C2 B9 B11 104.13(18) . . ?
C2 B9 H9 125.2 . . ?
C2 B9 B6 58.54(14) . . ?
B4 B9 H9 121.4 . . ?
B4 B9 B6 108.24(17) . . ?
B10 B9 B4 59.69(14) . . ?
B10 B9 B11 60.30(15) . . ?
B10 B9 H9 122.5 . . ?
B10 B9 B6 108.07(18) . . ?
B11 B9 B4 108.07(18) . . ?
B11 B9 H9 122.4 . . ?
B11 B9 B6 59.82(15) . . ?
B6 B9 H9 121.4 . . ?
C2 B6 B3 58.38(13) . . ?
C2 B6 B11 103.57(17) . . ?
C2 B6 B9 57.79(13) . . ?
C2 B6 H6 125.9 . . ?
C2 B6 B7 103.76(17) . . ?
B3 B6 B11 108.35(18) . . ?
B3 B6 B9 107.52(17) . . ?
B3 B6 H6 121.5 . . ?
B11 B6 B9 59.85(15) . . ?
B11 B6 H6 122.2 . . ?
B9 B6 H6 121.8 . . ?
B7 B6 B3 59.84(15) . . ?
B7 B6 B11 60.74(16) . . ?
B7 B6 B9 108.16(18) . . ?
B7 B6 H6 122.2 . . ?
B5 B8 B2 59.86(13) . . ?
B5 B8 B10 59.41(14) . . ?
B5 B8 B11 108.04(18) . . ?
B5 B8 H8 122.0 . . ?
B2 B8 B10 107.56(17) . . ?
B2 B8 H8 121.7 . . ?
B10 B8 H8 121.9 . . ?
B11 B8 B2 108.78(18) . . ?
B11 B8 B10 60.14(15) . . ?
B11 B8 H8 121.2 . . ?
B7 B8 B5 108.54(17) . . ?
B7 B8 B2 60.40(15) . . ?
B7 B8 B10 108.80(19) . . ?
B7 B8 B11 60.93(16) . . ?
B7 B8 H8 120.8 . . ?
B2 B7 B11 107.80(18) . . ?
B2 B7 H7 122.0 . . ?
B3 B7 B2 59.29(14) . . ?
B3 B7 B11 108.07(18) . . ?
B3 B7 B6 60.30(15) . . ?
B3 B7 H7 121.8 . . ?
B11 B7 H7 121.8 . . ?
B6 B7 B2 107.54(17) . . ?
B6 B7 B11 59.94(15) . . ?
B6 B7 H7 121.8 . . ?
B8 B7 B2 60.37(14) . . ?
B8 B7 B3 107.88(18) . . ?
B8 B7 B11 59.72(15) . . ?
B8 B7 B6 107.78(19) . . ?
B8 B7 H7 121.7 . . ?

loop_
_geom_bond_atom_site_label_1
_geom_bond_atom_site_label_2
_geom_bond_distance
_geom_bond_site_symmetry_2
_geom_bond_publ_flag
P1 Si1 2.2946(13) . ?
P1 C3 1.796(2) . ?
P1 C3 1.796(2) 3_665 ?
P1 C3 1.796(2) 2_655 ?
Si1 C4 1.870(2) 2_655 ?
Si1 C4 1.870(2) 3_665 ?
Si1 C4 1.870(2) . ?
C1 C2 1.665(3) . ?
C1 B5 1.746(3) . ?
C1 B2 1.733(3) . ?
C1 B4 1.734(3) . ?
C1 B3 1.765(3) . ?
C1 B1 1.712(2) . ?
C2 B4 1.706(3) . ?
C2 B3 1.697(3) . ?
C2 B9 1.687(3) . ?
C2 B6 1.701(3) . ?
C2 H2 0.94(2) . ?
C4 H4A 0.9900 . ?
C4 H4B 0.9900 . ?
C4 C5 1.531(3) . ?
C3 H3A 0.9800 . ?
C3 H3B 0.9800 . ?
C3 H3C 0.9800 . ?
C5 H5A 0.9800 . ?
C5 H5B 0.9800 . ?
C5 H5C 0.9800 . ?
B5 H5 1.1200 . ?
B5 B2 1.772(3) . ?
B5 B4 1.755(3) . ?
B5 B10 1.761(3) . ?
B5 B8 1.767(3) . ?
B2 H2A 1.1200 . ?
B2 B3 1.757(3) . ?
B2 B8 1.785(3) . ?
B2 B7 1.786(4) . ?
B4 H4 1.1200 . ?
B4 B10 1.770(4) . ?
B4 B9 1.786(4) . ?
B3 H3 1.1200 . ?
B3 B6 1.775(4) . ?
B3 B7 1.767(4) . ?
B10 H10 1.1200 . ?
B10 B11 1.783(4) . ?
B10 B9 1.771(4) . ?
B10 B8 1.787(4) . ?
B1 H1 1.14(4) . ?
B11 H11 1.1200 . ?
B11 B9 1.779(4) . ?
B11 B6 1.778(4) . ?
B11 B8 1.771(4) . ?
B11 B7 1.793(4) . ?
B9 H9 1.1200 . ?
B9 B6 1.787(4) . ?
B6 H6 1.1200 . ?
B6 B7 1.767(4) . ?
B8 H8 1.1200 . ?
B8 B7 1.765(4) . ?
B7 H7 1.1200 . ?

loop_
_geom_torsion_atom_site_label_1
_geom_torsion_atom_site_label_2
_geom_torsion_atom_site_label_3
_geom_torsion_atom_site_label_4
_geom_torsion
_geom_torsion_site_symmetry_1
_geom_torsion_site_symmetry_2
_geom_torsion_site_symmetry_3
_geom_torsion_site_symmetry_4
_geom_torsion_publ_flag
P1 Si1 C4 C5 -161.35(17) . . . . ?
C1 C2 B4 B5 -40.56(15) . . . . ?
C1 C2 B4 B10 -102.40(18) . . . . ?
C1 C2 B4 B9 -142.67(18) . . . . ?
C1 C2 B3 B2 38.55(15) . . . . ?
C1 C2 B3 B6 142.17(17) . . . . ?
C1 C2 B3 B7 101.43(17) . . . . ?
C1 C2 B9 B4 36.06(17) . . . . ?
C1 C2 B9 B10 -4.3(2) . . . . ?
C1 C2 B9 B11 -66.7(2) . . . . ?
C1 C2 B9 B6 -107.12(19) . . . . ?
C1 C2 B6 B3 -37.27(17) . . . . ?
C1 C2 B6 B11 66.1(2) . . . . ?
C1 C2 B6 B9 106.42(19) . . . . ?
C1 C2 B6 B7 3.4(2) . . . . ?
C1 B5 B2 B3 -37.34(16) . . . . ?
C1 B5 B2 B8 -136.93(18) . . . . ?
C1 B5 B2 B7 -100.59(18) . . . . ?
C1 B5 B4 C2 39.47(15) . . . . ?
C1 B5 B4 B10 137.15(18) . . . . ?
C1 B5 B4 B9 99.52(17) . . . . ?
C1 B5 B10 B4 -37.81(16) . . . . ?
C1 B5 B10 B11 63.7(2) . . . . ?
C1 B5 B10 B9 0.3(2) . . . . ?
C1 B5 B10 B8 100.18(18) . . . . ?
C1 B5 B8 B2 37.74(16) . . . . ?
C1 B5 B8 B10 -100.73(18) . . . . ?
C1 B5 B8 B11 -63.9(2) . . . . ?
C1 B5 B8 B7 0.6(2) . . . . ?
C1 B2 B3 C2 -37.84(15) . . . . ?
C1 B2 B3 B6 -98.88(18) . . . . ?
C1 B2 B3 B7 -136.53(18) . . . . ?
C1 B2 B8 B5 -38.04(16) . . . . ?
C1 B2 B8 B10 -1.3(2) . . . . ?
C1 B2 B8 B11 62.4(2) . . . . ?
C1 B2 B8 B7 100.80(19) . . . . ?
C1 B2 B7 B3 39.03(16) . . . . ?
C1 B2 B7 B11 -61.8(2) . . . . ?
C1 B2 B7 B6 1.4(2) . . . . ?
C1 B2 B7 B8 -99.45(18) . . . . ?
C1 B4 B10 B5 38.16(16) . . . . ?
C1 B4 B10 B11 -62.0(2) . . . . ?
C1 B4 B10 B9 -99.42(18) . . . . ?
C1 B4 B10 B8 0.9(2) . . . . ?
C1 B4 B9 C2 -32.42(16) . . . . ?
C1 B4 B9 B10 100.85(19) . . . . ?
C1 B4 B9 B11 63.5(2) . . . . ?
C1 B4 B9 B6 0.1(2) . . . . ?
C1 B3 B6 C2 32.69(15) . . . . ?
C1 B3 B6 B11 -62.2(2) . . . . ?
C1 B3 B6 B9 1.0(2) . . . . ?
C1 B3 B6 B7 -100.23(18) . . . . ?
C1 B3 B7 B2 -38.04(16) . . . . ?
C1 B3 B7 B11 62.3(2) . . . . ?
C1 B3 B7 B6 99.90(17) . . . . ?
C1 B3 B7 B8 -0.8(2) . . . . ?
C2 C1 B5 B2 99.70(17) . . . . ?
C2 C1 B5 B4 -41.10(15) . . . . ?
C2 C1 B5 B10 -2.8(2) . . . . ?
C2 C1 B5 B8 61.2(2) . . . . ?
C2 C1 B2 B5 -99.66(17) . . . . ?
C2 C1 B2 B3 39.18(15) . . . . ?
C2 C1 B2 B8 -61.71(19) . . . . ?
C2 C1 B2 B7 0.6(2) . . . . ?
C2 C1 B4 B5 133.22(17) . . . . ?
C2 C1 B4 B10 95.11(19) . . . . ?
C2 C1 B4 B9 32.35(15) . . . . ?
C2 C1 B3 B2 -134.96(17) . . . . ?
C2 C1 B3 B6 -33.16(15) . . . . ?
C2 C1 B3 B7 -96.02(19) . . . . ?
C2 C1 B1 C1 28.0(4) . . . 3_675 ?
C2 C1 B1 C1 162.01(15) . . . 2_765 ?
C2 B4 B10 B5 98.32(17) . . . . ?
C2 B4 B10 B11 -1.8(2) . . . . ?
C2 B4 B10 B9 -39.26(16) . . . . ?
C2 B4 B10 B8 61.1(2) . . . . ?
C2 B4 B9 B10 133.27(19) . . . . ?
C2 B4 B9 B11 95.87(19) . . . . ?
C2 B4 B9 B6 32.57(16) . . . . ?
C2 B3 B6 B11 -94.94(19) . . . . ?
C2 B3 B6 B9 -31.70(16) . . . . ?
C2 B3 B6 B7 -132.92(18) . . . . ?
C2 B3 B7 B2 -97.82(17) . . . . ?
C2 B3 B7 B11 2.6(2) . . . . ?
C2 B3 B7 B6 40.12(16) . . . . ?
C2 B3 B7 B8 -60.6(2) . . . . ?
C2 B9 B6 B3 31.93(16) . . . . ?
C2 B9 B6 B11 133.37(18) . . . . ?
C2 B9 B6 B7 95.12(19) . . . . ?
C2 B6 B7 B2 -2.8(2) . . . . ?
C2 B6 B7 B3 -39.94(16) . . . . ?
C2 B6 B7 B11 98.03(18) . . . . ?
C2 B6 B7 B8 60.9(2) . . . . ?
C4 Si1 C4 C5 -47.8(2) 3_665 . . . ?
C4 Si1 C4 C5 85.14(17) 2_655 . . . ?
B5 C1 C2 B4 41.28(16) . . . . ?
B5 C1 C2 B3 -103.67(17) . . . . ?
B5 C1 C2 B9 4.6(2) . . . . ?
B5 C1 C2 B6 -66.5(2) . . . . ?
B5 C1 B2 B3 138.85(18) . . . . ?
B5 C1 B2 B8 37.95(16) . . . . ?
B5 C1 B2 B7 100.25(19) . . . . ?
B5 C1 B4 C2 -133.22(17) . . . . ?
B5 C1 B4 B10 -38.10(16) . . . . ?
B5 C1 B4 B9 -100.87(19) . . . . ?
B5 C1 B3 C2 97.20(18) . . . . ?
B5 C1 B3 B2 -37.76(16) . . . . ?
B5 C1 B3 B6 64.0(2) . . . . ?
B5 C1 B3 B7 1.2(2) . . . . ?
B5 C1 B1 C1 10.2(4) . . . 2_765 ?
B5 C1 B1 C1 -123.89(16) . . . 3_675 ?
B5 B2 B3 C1 36.90(15) . . . . ?
B5 B2 B3 C2 -0.9(2) . . . . ?
B5 B2 B3 B6 -62.0(2) . . . . ?
B5 B2 B3 B7 -99.63(19) . . . . ?
B5 B2 B8 B10 36.77(17) . . . . ?
B5 B2 B8 B11 100.4(2) . . . . ?
B5 B2 B8 B7 138.84(19) . . . . ?
B5 B2 B7 B3 102.00(18) . . . . ?
B5 B2 B7 B11 1.2(2) . . . . ?
B5 B2 B7 B6 64.4(2) . . . . ?
B5 B2 B7 B8 -36.48(16) . . . . ?
B5 B4 B10 B11 -100.15(19) . . . . ?
B5 B4 B10 B9 -137.58(17) . . . . ?
B5 B4 B10 B8 -37.27(16) . . . . ?
B5 B4 B9 C2 -95.54(18) . . . . ?
B5 B4 B9 B10 37.73(16) . . . . ?
B5 B4 B9 B11 0.3(2) . . . . ?
B5 B4 B9 B6 -63.0(2) . . . . ?
B5 B10 B11 B9 -100.72(19) . . . . ?
B5 B10 B11 B6 -63.2(2) . . . . ?
B5 B10 B11 B8 36.56(17) . . . . ?
B5 B10 B11 B7 -0.5(2) . . . . ?
B5 B10 B9 C2 2.3(2) . . . . ?
B5 B10 B9 B4 -37.66(16) . . . . ?
B5 B10 B9 B11 100.7(2) . . . . ?
B5 B10 B9 B6 63.3(2) . . . . ?
B5 B10 B8 B2 -36.97(16) . . . . ?
B5 B10 B8 B11 -138.95(18) . . . . ?
B5 B10 B8 B7 -100.89(19) . . . . ?
B5 B8 B7 B2 36.89(17) . . . . ?
B5 B8 B7 B3 0.1(2) . . . . ?
B5 B8 B7 B11 -100.8(2) . . . . ?
B5 B8 B7 B6 -63.6(2) . . . . ?
B2 C1 C2 B4 105.23(17) . . . . ?
B2 C1 C2 B3 -39.72(15) . . . . ?
B2 C1 C2 B9 68.5(2) . . . . ?
B2 C1 C2 B6 -2.6(2) . . . . ?
B2 C1 B5 B4 -140.80(18) . . . . ?
B2 C1 B5 B10 -102.49(18) . . . . ?
B2 C1 B5 B8 -38.47(17) . . . . ?
B2 C1 B4 C2 -96.86(18) . . . . ?
B2 C1 B4 B5 36.35(16) . . . . ?
B2 C1 B4 B10 -1.7(2) . . . . ?
B2 C1 B4 B9 -64.5(2) . . . . ?
B2 C1 B3 C2 134.96(17) . . . . ?
B2 C1 B3 B6 101.80(19) . . . . ?
B2 C1 B3 B7 38.94(17) . . . . ?
B2 C1 B1 C1 -65.9(3) . . . 2_765 ?
B2 C1 B1 C1 160.04(19) . . . 3_675 ?
B2 B5 B4 C1 -34.73(16) . . . . ?
B2 B5 B4 C2 4.7(2) . . . . ?
B2 B5 B4 B10 102.42(19) . . . . ?
B2 B5 B4 B9 64.8(2) . . . . ?
B2 B5 B10 B4 -100.27(18) . . . . ?
B2 B5 B10 B11 1.3(2) . . . . ?
B2 B5 B10 B9 -62.2(2) . . . . ?
B2 B5 B10 B8 37.73(16) . . . . ?
B2 B5 B8 B10 -138.47(18) . . . . ?
B2 B5 B8 B11 -101.67(19) . . . . ?
B2 B5 B8 B7 -37.13(17) . . . . ?
B2 B3 B6 C2 94.82(18) . . . . ?
B2 B3 B6 B11 -0.1(2) . . . . ?
B2 B3 B6 B9 63.1(2) . . . . ?
B2 B3 B6 B7 -38.10(16) . . . . ?
B2 B3 B7 B11 100.38(19) . . . . ?
B2 B3 B7 B6 137.94(17) . . . . ?
B2 B3 B7 B8 37.26(17) . . . . ?
B2 B8 B7 B3 -36.79(17) . . . . ?
B2 B8 B7 B11 -137.69(19) . . . . ?
B2 B8 B7 B6 -100.47(19) . . . . ?
B4 C1 C2 B3 -144.95(18) . . . . ?
B4 C1 C2 B9 -36.69(18) . . . . ?
B4 C1 C2 B6 -107.8(2) . . . . ?
B4 C1 B5 B2 140.80(18) . . . . ?
B4 C1 B5 B10 38.31(17) . . . . ?
B4 C1 B5 B8 102.33(19) . . . . ?
B4 C1 B2 B5 -36.07(16) . . . . ?
B4 C1 B2 B3 102.78(18) . . . . ?
B4 C1 B2 B8 1.9(2) . . . . ?
B4 C1 B2 B7 64.2(2) . . . . ?
B4 C1 B3 C2 32.22(17) . . . . ?
B4 C1 B3 B2 -102.74(18) . . . . ?
B4 C1 B3 B6 -0.9(2) . . . . ?
B4 C1 B3 B7 -63.8(2) . . . . ?
B4 C1 B1 C1 -44.3(3) . . . 3_675 ?
B4 C1 B1 C1 89.7(2) . . . 2_765 ?
B4 C2 B3 C1 -34.21(17) . . . . ?
B4 C2 B3 B2 4.3(2) . . . . ?
B4 C2 B3 B6 108.0(2) . . . . ?
B4 C2 B3 B7 67.2(2) . . . . ?
B4 C2 B9 B10 -40.41(17) . . . . ?
B4 C2 B9 B11 -102.79(19) . . . . ?
B4 C2 B9 B6 -143.18(18) . . . . ?
B4 C2 B6 B3 -106.9(2) . . . . ?
B4 C2 B6 B11 -3.5(2) . . . . ?
B4 C2 B6 B9 36.79(18) . . . . ?
B4 C2 B6 B7 -66.2(2) . . . . ?
B4 B5 B2 C1 34.89(16) . . . . ?
B4 B5 B2 B3 -2.4(2) . . . . ?
B4 B5 B2 B8 -102.04(19) . . . . ?
B4 B5 B2 B7 -65.7(2) . . . . ?
B4 B5 B10 B11 101.54(19) . . . . ?
B4 B5 B10 B9 38.11(17) . . . . ?
B4 B5 B10 B8 137.99(18) . . . . ?
B4 B5 B8 B2 100.47(18) . . . . ?
B4 B5 B8 B10 -38.00(16) . . . . ?
B4 B5 B8 B11 -1.2(2) . . . . ?
B4 B5 B8 B7 63.3(2) . . . . ?
B4 B10 B11 B9 -37.66(17) . . . . ?
B4 B10 B11 B6 -0.1(2) . . . . ?
B4 B10 B11 B8 99.62(19) . . . . ?
B4 B10 B11 B7 62.5(2) . . . . ?
B4 B10 B9 C2 39.93(16) . . . . ?
B4 B10 B9 B11 138.34(19) . . . . ?
B4 B10 B9 B6 100.99(19) . . . . ?
B4 B10 B8 B5 37.20(17) . . . . ?
B4 B10 B8 B2 0.2(2) . . . . ?
B4 B10 B8 B11 -101.7(2) . . . . ?
B4 B10 B8 B7 -63.7(2) . . . . ?
B4 B9 B6 C2 -32.64(16) . . . . ?
B4 B9 B6 B3 -0.7(2) . . . . ?
B4 B9 B6 B11 100.73(19) . . . . ?
B4 B9 B6 B7 62.5(2) . . . . ?
B3 C1 C2 B4 144.95(18) . . . . ?
B3 C1 C2 B9 108.3(2) . . . . ?
B3 C1 C2 B6 37.13(17) . . . . ?
B3 C1 B5 B2 37.35(16) . . . . ?
B3 C1 B5 B4 -103.44(18) . . . . ?
B3 C1 B5 B10 -65.1(2) . . . . ?
B3 C1 B5 B8 -1.1(2) . . . . ?
B3 C1 B2 B5 -138.85(18) . . . . ?
B3 C1 B2 B8 -100.90(19) . . . . ?
B3 C1 B2 B7 -38.60(16) . . . . ?
B3 C1 B4 C2 -31.86(16) . . . . ?
B3 C1 B4 B5 101.36(18) . . . . ?
B3 C1 B4 B10 63.3(2) . . . . ?
B3 C1 B4 B9 0.5(2) . . . . ?
B3 C1 B1 C1 93.3(3) . . . 3_675 ?
B3 C1 B1 C1 -132.7(2) . . . 2_765 ?
B3 C2 B4 C1 34.73(17) . . . . ?
B3 C2 B4 B5 -5.8(2) . . . . ?
B3 C2 B4 B10 -67.7(2) . . . . ?
B3 C2 B4 B9 -107.9(2) . . . . ?
B3 C2 B9 B4 107.2(2) . . . . ?
B3 C2 B9 B10 66.7(2) . . . . ?
B3 C2 B9 B11 4.4(2) . . . . ?
B3 C2 B9 B6 -36.03(18) . . . . ?
B3 C2 B6 B11 103.39(19) . . . . ?
B3 C2 B6 B9 143.68(18) . . . . ?
B3 C2 B6 B7 40.68(17) . . . . ?
B3 B2 B8 B5 -101.94(18) . . . . ?
B3 B2 B8 B10 -65.2(2) . . . . ?
B3 B2 B8 B11 -1.5(2) . . . . ?
B3 B2 B8 B7 36.90(17) . . . . ?
B3 B2 B7 B11 -100.85(19) . . . . ?
B3 B2 B7 B6 -37.61(16) . . . . ?
B3 B2 B7 B8 -138.48(19) . . . . ?
B3 B6 B7 B2 37.16(16) . . . . ?
B3 B6 B7 B11 137.97(18) . . . . ?
B3 B6 B7 B8 100.85(19) . . . . ?
B10 B5 B2 C1 99.09(19) . . . . ?
B10 B5 B2 B3 61.7(2) . . . . ?
B10 B5 B2 B8 -37.84(17) . . . . ?
B10 B5 B2 B7 -1.5(2) . . . . ?
B10 B5 B4 C1 -137.15(18) . . . . ?
B10 B5 B4 C2 -97.68(19) . . . . ?
B10 B5 B4 B9 -37.63(16) . . . . ?
B10 B5 B8 B2 138.47(18) . . . . ?
B10 B5 B8 B11 36.80(17) . . . . ?
B10 B5 B8 B7 101.3(2) . . . . ?
B10 B4 B9 C2 -133.27(19) . . . . ?
B10 B4 B9 B11 -37.40(17) . . . . ?
B10 B4 B9 B6 -100.7(2) . . . . ?
B10 B11 B9 C2 98.40(18) . . . . ?
B10 B11 B9 B4 37.13(17) . . . . ?
B10 B11 B9 B6 138.15(19) . . . . ?
B10 B11 B6 C2 2.0(2) . . . . ?
B10 B11 B6 B3 62.8(2) . . . . ?
B10 B11 B6 B9 -37.23(17) . . . . ?
B10 B11 B6 B7 100.4(2) . . . . ?
B10 B11 B8 B5 -36.48(17) . . . . ?
B10 B11 B8 B2 -99.92(19) . . . . ?
B10 B11 B8 B7 -138.11(19) . . . . ?
B10 B11 B7 B2 -0.4(2) . . . . ?
B10 B11 B7 B3 -63.0(2) . . . . ?
B10 B11 B7 B6 -100.75(19) . . . . ?
B10 B11 B7 B8 37.53(17) . . . . ?
B10 B9 B6 C2 -95.81(19) . . . . ?
B10 B9 B6 B3 -63.9(2) . . . . ?
B10 B9 B6 B11 37.56(17) . . . . ?
B10 B9 B6 B7 -0.7(2) . . . . ?
B10 B8 B7 B2 99.97(19) . . . . ?
B10 B8 B7 B3 63.2(2) . . . . ?
B10 B8 B7 B11 -37.71(17) . . . . ?
B10 B8 B7 B6 -0.5(2) . . . . ?
B1 C1 C2 B4 -116.9(2) . . . . ?
B1 C1 C2 B3 98.2(2) . . . . ?
B1 C1 C2 B9 -153.6(2) . . . . ?
B1 C1 C2 B6 135.3(2) . . . . ?
B1 C1 B5 B2 -105.8(3) . . . . ?
B1 C1 B5 B4 113.4(3) . . . . ?
B1 C1 B5 B10 151.7(2) . . . . ?
B1 C1 B5 B8 -144.2(2) . . . . ?
B1 C1 B2 B5 122.9(2) . . . . ?
B1 C1 B2 B3 -98.2(2) . . . . ?
B1 C1 B2 B8 160.87(19) . . . . ?
B1 C1 B2 B7 -136.8(2) . . . . ?
B1 C1 B4 C2 105.7(2) . . . . ?
B1 C1 B4 B5 -121.1(2) . . . . ?
B1 C1 B4 B10 -159.20(17) . . . . ?
B1 C1 B4 B9 138.04(18) . . . . ?
B1 C1 B3 C2 -111.89(16) . . . . ?
B1 C1 B3 B2 113.15(17) . . . . ?
B1 C1 B3 B6 -145.05(16) . . . . ?
B1 C1 B3 B7 152.09(16) . . . . ?
B11 B10 B9 C2 -98.41(19) . . . . ?
B11 B10 B9 B4 -138.34(19) . . . . ?
B11 B10 B9 B6 -37.35(17) . . . . ?
B11 B10 B8 B5 138.95(18) . . . . ?
B11 B10 B8 B2 101.98(19) . . . . ?
B11 B10 B8 B7 38.06(17) . . . . ?
B11 B9 B6 C2 -133.37(18) . . . . ?
B11 B9 B6 B3 -101.4(2) . . . . ?
B11 B9 B6 B7 -38.25(18) . . . . ?
B11 B6 B7 B2 -100.81(19) . . . . ?
B11 B6 B7 B3 -137.97(18) . . . . ?
B11 B6 B7 B8 -37.12(17) . . . . ?
B11 B8 B7 B2 137.69(19) . . . . ?
B11 B8 B7 B3 100.9(2) . . . . ?
B11 B8 B7 B6 37.21(17) . . . . ?
B9 C2 B4 C1 142.67(18) . . . . ?
B9 C2 B4 B5 102.11(19) . . . . ?
B9 C2 B4 B10 40.27(17) . . . . ?
B9 C2 B3 C1 -105.89(19) . . . . ?
B9 C2 B3 B2 -67.3(2) . . . . ?
B9 C2 B3 B6 36.28(18) . . . . ?
B9 C2 B3 B7 -4.5(2) . . . . ?
B9 C2 B6 B3 -143.68(18) . . . . ?
B9 C2 B6 B11 -40.29(17) . . . . ?
B9 C2 B6 B7 -103.00(19) . . . . ?
B9 B4 B10 B5 137.58(17) . . . . ?
B9 B4 B10 B11 37.43(17) . . . . ?
B9 B4 B10 B8 100.31(19) . . . . ?
B9 B10 B11 B6 37.54(17) . . . . ?
B9 B10 B11 B8 137.27(18) . . . . ?
B9 B10 B11 B7 100.18(19) . . . . ?
B9 B10 B8 B5 100.97(19) . . . . ?
B9 B10 B8 B2 64.0(2) . . . . ?
B9 B10 B8 B11 -37.99(17) . . . . ?
B9 B10 B8 B7 0.1(2) . . . . ?
B9 B11 B6 C2 39.25(16) . . . . ?
B9 B11 B6 B3 100.03(19) . . . . ?
B9 B11 B6 B7 137.61(19) . . . . ?
B9 B11 B8 B5 1.4(2) . . . . ?
B9 B11 B8 B2 -62.1(2) . . . . ?
B9 B11 B8 B10 37.87(17) . . . . ?
B9 B11 B8 B7 -100.2(2) . . . . ?
B9 B11 B7 B2 62.5(2) . . . . ?
B9 B11 B7 B3 -0.2(2) . . . . ?
B9 B11 B7 B6 -37.88(17) . . . . ?
B9 B11 B7 B8 100.4(2) . . . . ?
B9 B6 B7 B2 -63.0(2) . . . . ?
B9 B6 B7 B3 -100.12(19) . . . . ?
B9 B6 B7 B11 37.85(17) . . . . ?
B9 B6 B7 B8 0.7(2) . . . . ?
B6 C2 B4 C1 105.83(19) . . . . ?
B6 C2 B4 B5 65.3(2) . . . . ?
B6 C2 B4 B10 3.4(2) . . . . ?
B6 C2 B4 B9 -36.84(18) . . . . ?
B6 C2 B3 C1 -142.17(17) . . . . ?
B6 C2 B3 B2 -103.62(19) . . . . ?
B6 C2 B3 B7 -40.74(16) . . . . ?
B6 C2 B9 B4 143.18(18) . . . . ?
B6 C2 B9 B10 102.77(19) . . . . ?
B6 C2 B9 B11 40.39(17) . . . . ?
B6 B3 B7 B2 -137.94(17) . . . . ?
B6 B3 B7 B11 -37.55(17) . . . . ?
B6 B3 B7 B8 -100.7(2) . . . . ?
B6 B11 B9 C2 -39.75(16) . . . . ?
B6 B11 B9 B4 -101.02(19) . . . . ?
B6 B11 B9 B10 -138.15(19) . . . . ?
B6 B11 B8 B5 64.9(2) . . . . ?
B6 B11 B8 B2 1.4(2) . . . . ?
B6 B11 B8 B10 101.4(2) . . . . ?
B6 B11 B8 B7 -36.76(17) . . . . ?
B6 B11 B7 B2 100.36(19) . . . . ?
B6 B11 B7 B3 37.71(17) . . . . ?
B6 B11 B7 B8 138.28(19) . . . . ?
B8 B5 B2 C1 136.93(18) . . . . ?
B8 B5 B2 B3 99.6(2) . . . . ?
B8 B5 B2 B7 36.34(17) . . . . ?
B8 B5 B4 C1 -98.98(18) . . . . ?
B8 B5 B4 C2 -59.5(2) . . . . ?
B8 B5 B4 B10 38.17(17) . . . . ?
B8 B5 B4 B9 0.5(2) . . . . ?
B8 B5 B10 B4 -137.99(18) . . . . ?
B8 B5 B10 B11 -36.46(17) . . . . ?
B8 B5 B10 B9 -99.9(2) . . . . ?
B8 B2 B3 C1 99.88(18) . . . . ?
B8 B2 B3 C2 62.0(2) . . . . ?
B8 B2 B3 B6 1.0(2) . . . . ?
B8 B2 B3 B7 -36.65(17) . . . . ?
B8 B2 B7 B3 138.48(19) . . . . ?
B8 B2 B7 B11 37.63(17) . . . . ?
B8 B2 B7 B6 100.9(2) . . . . ?
B8 B10 B11 B9 -137.27(18) . . . . ?
B8 B10 B11 B6 -99.7(2) . . . . ?
B8 B10 B11 B7 -37.09(17) . . . . ?
B8 B10 B9 C2 -60.7(2) . . . . ?
B8 B10 B9 B4 -100.61(19) . . . . ?
B8 B10 B9 B11 37.73(17) . . . . ?
B8 B10 B9 B6 0.4(2) . . . . ?
B8 B11 B9 C2 60.2(2) . . . . ?
B8 B11 B9 B4 -1.1(2) . . . . ?
B8 B11 B9 B10 -38.20(17) . . . . ?
B8 B11 B9 B6 100.0(2) . . . . ?
B8 B11 B6 C2 -61.6(2) . . . . ?
B8 B11 B6 B3 -0.8(2) . . . . ?
B8 B11 B6 B9 -100.8(2) . . . . ?
B8 B11 B6 B7 36.77(17) . . . . ?
B8 B11 B7 B2 -37.92(17) . . . . ?
B8 B11 B7 B3 -100.57(19) . . . . ?
B8 B11 B7 B6 -138.28(19) . . . . ?
B7 B2 B3 C1 136.53(18) . . . . ?
B7 B2 B3 C2 98.68(18) . . . . ?
B7 B2 B3 B6 37.65(17) . . . . ?
B7 B2 B8 B5 -138.84(19) . . . . ?
B7 B2 B8 B10 -102.1(2) . . . . ?
B7 B2 B8 B11 -38.42(18) . . . . ?
B7 B3 B6 C2 132.92(18) . . . . ?
B7 B3 B6 B11 37.98(18) . . . . ?
B7 B3 B6 B9 101.22(19) . . . . ?
B7 B11 B9 C2 -2.3(2) . . . . ?
B7 B11 B9 B4 -63.6(2) . . . . ?
B7 B11 B9 B10 -100.7(2) . . . . ?
B7 B11 B9 B6 37.42(17) . . . . ?
B7 B11 B6 C2 -98.36(18) . . . . ?
B7 B11 B6 B3 -37.58(17) . . . . ?
B7 B11 B6 B9 -137.61(19) . . . . ?
B7 B11 B8 B5 101.63(19) . . . . ?
B7 B11 B8 B2 38.19(17) . . . . ?
B7 B11 B8 B10 138.11(19) . . . . ?
